data_4312015
loop_
_publ_author_name
' Neil Burford '
' C. Adam Dyker '
' Andrew D. Phillips '
' Heather A. Spinney '
' Andreas Decken '
' Robert McDonald '
' Paul J. Ragogna '
' Arnold L. Rheingold '

_publ_contact_author_address
;
Department of Chemistry
Dalhousie University
Halifax, Nova Scotia
B3H 4J3
;
_publ_contact_author_email ' Neil.Burford@dal.ca '
_publ_contact_author_fax ' 902-494-1310 '
_publ_contact_author_name 'Neil Burford'
_publ_contact_author_phone ' 902-494-3190 '
_publ_section_title
;
 Ylidene\\rightarrowIminophosphine Coordination Complexes and Reversible
 Dissociation of Dichlorophosphetidines
;
_journal_name_full 'Inorganic Chemistry'
_journal_page_first 7502
_journal_page_last 7507
_journal_paper_doi 10.1021/ic049333d
_journal_volume 43
_journal_year 2004
_chemical_formula_sum 'C29 H49 I N3 P'
_chemical_formula_weight 597.58
_chemical_name_systematic
; 
 ? 
;
_space_group_IT_number 2
_symmetry_cell_setting triclinic
_symmetry_space_group_name_Hall '-P 1'
_symmetry_space_group_name_H-M 'P -1'
_atom_sites_solution_hydrogens geom
_atom_sites_solution_primary direct
_atom_sites_solution_secondary difmap
_audit_creation_method SHELXL-97
_cell_angle_alpha 77.1770(10)
_cell_angle_beta 80.7610(10)
_cell_angle_gamma 65.1590(10)
_cell_formula_units_Z 2
_cell_length_a 8.4383(5)
_cell_length_b 9.5486(6)
_cell_length_c 21.4547(14)
_cell_measurement_reflns_used 5195
_cell_measurement_temperature 193(2)
_cell_measurement_theta_max 26.322
_cell_measurement_theta_min 2.386
_cell_volume 1525.19(17)
_computing_cell_refinement 'Bruker SAINT (Bruker, 1997)'
_computing_data_collection 'Bruker SMART (Bruker, 1997)'
_computing_data_reduction 'Bruker SAINT (Bruker, 1997)'
_computing_molecular_graphics 'Bruker SHELXTL (Bruker, 1997)'
_computing_publication_material 'Bruker SHELXTL (Bruker, 1997)'
_computing_structure_refinement 'SHELXL-97 (Sheldrick, 1997)'
_computing_structure_solution 'SIR97 (Altomare et al., 1999)'
_diffrn_ambient_temperature 193(2)
_diffrn_detector_area_resol_mean 8.192
_diffrn_measured_fraction_theta_full 0.983
_diffrn_measured_fraction_theta_max 0.983
_diffrn_measurement_device_type 'Bruker PLATFORM diffractometer/SMART 1000 CCD area detector'
_diffrn_measurement_method '\w scans'
_diffrn_radiation_monochromator graphite
_diffrn_radiation_source 'fine-focus sealed tube'
_diffrn_radiation_type MoK\a
_diffrn_radiation_wavelength 0.71073
_diffrn_reflns_av_R_equivalents 0.0000
_diffrn_reflns_av_sigmaI/netI 0.0600
_diffrn_reflns_limit_h_max 10
_diffrn_reflns_limit_h_min -10
_diffrn_reflns_limit_k_max 11
_diffrn_reflns_limit_k_min -11
_diffrn_reflns_limit_l_max 26
_diffrn_reflns_limit_l_min 0
_diffrn_reflns_number 6132
_diffrn_reflns_theta_full 26.37
_diffrn_reflns_theta_max 26.37
_diffrn_reflns_theta_min 1.95
_diffrn_standards_decay_% 0
_diffrn_standards_interval_time 0
_diffrn_standards_number 0
_exptl_absorpt_coefficient_mu 1.123
_exptl_absorpt_correction_T_max 0.9460
_exptl_absorpt_correction_T_min 0.7439
_exptl_absorpt_correction_type integration
_exptl_absorpt_process_details 'Bruker SHELXTL (Bruker, 1997)'
_exptl_crystal_colour orange
_exptl_crystal_density_diffrn 1.301
_exptl_crystal_density_method 'not measured'
_exptl_crystal_description plate
_exptl_crystal_F_000 624
_exptl_crystal_size_max 0.28
_exptl_crystal_size_mid 0.14
_exptl_crystal_size_min 0.05
_refine_diff_density_max 1.112
_refine_diff_density_min -0.744
_refine_diff_density_rms 0.091
_refine_ls_extinction_method none
_refine_ls_goodness_of_fit_ref 1.038
_refine_ls_hydrogen_treatment mixed
_refine_ls_matrix_type full
_refine_ls_number_parameters 309
_refine_ls_number_reflns 6132
_refine_ls_number_restraints 0
_refine_ls_restrained_S_all 1.038
_refine_ls_R_factor_all 0.0705
_refine_ls_R_factor_gt 0.0457
_refine_ls_shift/su_max 0.002
_refine_ls_shift/su_mean 0.000
_refine_ls_structure_factor_coef Fsqd
_refine_ls_weighting_details 'calc w=1/[\s^2^(Fo^2^)+(0.0404P)^2^+1.2223P] where P=(Fo^2^+2Fc^2^)/3'
_refine_ls_weighting_scheme calc
_refine_ls_wR_factor_gt 0.0925
_refine_ls_wR_factor_ref 0.1019
_reflns_number_gt 4626
_reflns_number_total 6132
_reflns_threshold_expression >2sigma(I)
_cod_data_source_file ic049333dsi20040523_084845_4.cif
_cod_data_source_block Mes*NP(Im)I
_cod_depositor_comments
;
The following automatic conversions were performed:
'_symmetry_cell_setting' value 'Triclinic' changed to 'triclinic'
according to '/home/saulius/struct/CIF-dictionaries/cif_core.dic'
dictionary named 'cif_core.dic' version 2.4.1 from 2010-06-29.

Automatic conversion script
Id: cif_fix_enum 1527 2010-12-29 10:47:43Z saulius 
;
_cod_database_code 4312015

loop_
_symmetry_equiv_pos_as_xyz
'x, y, z'
'-x, -y, -z'

loop_
_atom_site_label
_atom_site_type_symbol
_atom_site_fract_x
_atom_site_fract_y
_atom_site_fract_z
_atom_site_U_iso_or_equiv
_atom_site_adp_type
_atom_site_occupancy
_atom_site_symmetry_multiplicity
_atom_site_calc_flag
_atom_site_refinement_flags
_atom_site_disorder_assembly
_atom_site_disorder_group
I I 0.86837(4) 0.77454(3) 0.585696(14) 0.04187(11) Uani 1 1 d . . .
P P 0.73297(11) 0.92066(10) 0.69913(4) 0.0191(2) Uani 1 1 d . . .
N2 N 0.3768(3) 0.9947(3) 0.66518(13) 0.0187(6) Uani 1 1 d . . .
N1 N 0.4961(3) 1.1549(3) 0.61616(13) 0.0192(6) Uani 1 1 d . . .
N3 N 0.6831(3) 0.8235(3) 0.76263(14) 0.0193(6) Uani 1 1 d . . .
C1 C 0.5224(4) 1.0220(4) 0.65899(16) 0.0170(7) Uani 1 1 d . . .
C3 C 0.2569(4) 1.1126(4) 0.62469(17) 0.0223(8) Uani 1 1 d . . .
C2 C 0.3294(4) 1.2137(4) 0.59470(17) 0.0228(8) Uani 1 1 d . . .
C9 C 0.3544(5) 0.8553(4) 0.70642(18) 0.0252(8) Uani 1 1 d . . .
H4 H 0.4571 0.8002 0.7332 0.030 Uiso 1 1 calc R . .
C10 C 0.3624(6) 0.7421(5) 0.6651(2) 0.0430(11) Uani 1 1 d . . .
H5 H 0.4706 0.7167 0.6369 0.064 Uiso 1 1 calc R . .
H5B H 0.2613 0.7907 0.6390 0.064 Uiso 1 1 calc R . .
H5C H 0.3604 0.6460 0.6926 0.064 Uiso 1 1 calc R . .
C11 C 0.1914(5) 0.9039(5) 0.7523(2) 0.0376(10) Uani 1 1 d . . .
H6 H 0.1962 0.9762 0.7773 0.056 Uiso 1 1 calc R . .
H6B H 0.1857 0.8109 0.7814 0.056 Uiso 1 1 calc R . .
H6C H 0.0872 0.9560 0.7279 0.056 Uiso 1 1 calc R . .
C8 C 0.0774(5) 1.1247(5) 0.6169(2) 0.0350(10) Uani 1 1 d . . .
H7 H 0.0362 1.1929 0.5762 0.052 Uiso 1 1 calc R . .
H7B H -0.0036 1.1688 0.6524 0.052 Uiso 1 1 calc R . .
H7C H 0.0826 1.0202 0.6168 0.052 Uiso 1 1 calc R . .
C7 C 0.2464(5) 1.3657(4) 0.5510(2) 0.0341(10) Uani 1 1 d . . .
H8 H 0.1197 1.3955 0.5536 0.051 Uiso 1 1 calc R . .
H8B H 0.2952 1.3544 0.5069 0.051 Uiso 1 1 calc R . .
H8C H 0.2700 1.4469 0.5639 0.051 Uiso 1 1 calc R . .
C4 C 0.6327(4) 1.2189(4) 0.59231(18) 0.0258(8) Uani 1 1 d . . .
H9 H 0.7441 1.1391 0.6105 0.031 Uiso 1 1 calc R . .
C5 C 0.6662(5) 1.2361(5) 0.5200(2) 0.0402(11) Uani 1 1 d . . .
H10 H 0.6938 1.1359 0.5069 0.060 Uiso 1 1 calc R . .
H10B H 0.7650 1.2673 0.5064 0.060 Uiso 1 1 calc R . .
H10C H 0.5614 1.3163 0.4999 0.060 Uiso 1 1 calc R . .
C6 C 0.5899(6) 1.3659(5) 0.6186(2) 0.0422(11) Uani 1 1 d . . .
H11 H 0.5711 1.3449 0.6654 0.063 Uiso 1 1 calc R . .
H11B H 0.4835 1.4491 0.6007 0.063 Uiso 1 1 calc R . .
H11C H 0.6874 1.3993 0.6067 0.063 Uiso 1 1 calc R . .
C12 C 0.8067(4) 0.7597(4) 0.81080(16) 0.0159(7) Uani 1 1 d . . .
C13 C 0.7972(4) 0.8546(4) 0.85479(16) 0.0181(7) Uani 1 1 d . . .
C14 C 0.9339(4) 0.8016(4) 0.89440(16) 0.0186(7) Uani 1 1 d . . .
H14 H 0.9300 0.8662 0.9230 0.022 Uiso 1 1 calc R . .
C15 C 1.0759(4) 0.6582(4) 0.89392(16) 0.0182(7) Uani 1 1 d . . .
C16 C 1.0698(4) 0.5624(4) 0.85561(17) 0.0205(7) Uani 1 1 d . . .
H16 H 1.1622 0.4614 0.8567 0.025 Uiso 1 1 calc R . .
C17 C 0.9363(4) 0.6044(4) 0.81526(16) 0.0178(7) Uani 1 1 d . . .
C18 C 0.6365(4) 1.0082(4) 0.86457(17) 0.0230(8) Uani 1 1 d . . .
C19 C 0.6486(5) 1.0673(5) 0.9240(2) 0.0366(10) Uani 1 1 d . . .
H19 H 0.5457 1.1642 0.9290 0.055 Uiso 1 1 calc R . .
H19B H 0.7549 1.0878 0.9188 0.055 Uiso 1 1 calc R . .
H19C H 0.6530 0.9876 0.9622 0.055 Uiso 1 1 calc R . .
C20 C 0.4706(5) 0.9758(5) 0.8763(2) 0.0399(10) Uani 1 1 d . . .
H20 H 0.3687 1.0725 0.8825 0.060 Uiso 1 1 calc R . .
H20B H 0.4793 0.8957 0.9146 0.060 Uiso 1 1 calc R . .
H20C H 0.4574 0.9386 0.8392 0.060 Uiso 1 1 calc R . .
C21 C 0.6164(6) 1.1450(4) 0.8083(2) 0.0404(11) Uani 1 1 d . . .
H21 H 0.5129 1.2377 0.8178 0.061 Uiso 1 1 calc R . .
H21B H 0.6027 1.1158 0.7691 0.061 Uiso 1 1 calc R . .
H21C H 0.7208 1.1685 0.8023 0.061 Uiso 1 1 calc R . .
C22 C 1.2318(4) 0.6038(4) 0.93512(17) 0.0221(8) Uani 1 1 d . . .
C23 C 1.2117(5) 0.7269(5) 0.9739(2) 0.0336(9) Uani 1 1 d . . .
H23 H 1.1040 0.7484 1.0023 0.050 Uiso 1 1 calc R . .
H23B H 1.2056 0.8236 0.9447 0.050 Uiso 1 1 calc R . .
H23C H 1.3125 0.6880 0.9996 0.050 Uiso 1 1 calc R . .
C24 C 1.4018(4) 0.5716(5) 0.89075(19) 0.0301(9) Uani 1 1 d . . .
H24 H 1.3936 0.6679 0.8608 0.045 Uiso 1 1 calc R . .
H24B H 1.4183 0.4900 0.8666 0.045 Uiso 1 1 calc R . .
H24C H 1.5016 0.5365 0.9166 0.045 Uiso 1 1 calc R . .
C25 C 1.2458(5) 0.4529(5) 0.98224(19) 0.0334(10) Uani 1 1 d . . .
H25 H 1.1381 0.4731 1.0106 0.050 Uiso 1 1 calc R . .
H25B H 1.3458 0.4184 1.0080 0.050 Uiso 1 1 calc R . .
H25C H 1.2626 0.3709 0.9582 0.050 Uiso 1 1 calc R . .
C26 C 0.9442(4) 0.4734(4) 0.78220(18) 0.0237(8) Uani 1 1 d . . .
C27 C 0.9619(6) 0.3284(4) 0.8348(2) 0.0376(10) Uani 1 1 d . . .
H27 H 1.0644 0.2996 0.8585 0.056 Uiso 1 1 calc R . .
H27B H 0.9760 0.2406 0.8149 0.056 Uiso 1 1 calc R . .
H27C H 0.8564 0.3534 0.8645 0.056 Uiso 1 1 calc R . .
C28 C 0.7813(5) 0.5086(4) 0.74816(18) 0.0274(8) Uani 1 1 d . . .
H28 H 0.7633 0.5995 0.7138 0.041 Uiso 1 1 calc R . .
H28B H 0.6786 0.5314 0.7791 0.041 Uiso 1 1 calc R . .
H28C H 0.7982 0.4175 0.7299 0.041 Uiso 1 1 calc R . .
C29 C 1.1043(5) 0.4301(5) 0.7340(2) 0.0372(10) Uani 1 1 d . . .
H29 H 1.0941 0.5213 0.7005 0.056 Uiso 1 1 calc R . .
H29B H 1.1110 0.3440 0.7145 0.056 Uiso 1 1 calc R . .
H29C H 1.2106 0.3972 0.7561 0.056 Uiso 1 1 calc R . .

loop_
_atom_site_aniso_label
_atom_site_aniso_U_11
_atom_site_aniso_U_22
_atom_site_aniso_U_33
_atom_site_aniso_U_23
_atom_site_aniso_U_13
_atom_site_aniso_U_12
I 0.04538(18) 0.03784(17) 0.02653(16) -0.00804(11) 0.00664(11) -0.00343(12)
P 0.0160(4) 0.0213(5) 0.0200(5) 0.0001(4) -0.0054(4) -0.0078(4)
N2 0.0176(14) 0.0201(14) 0.0180(15) -0.0006(12) -0.0057(12) -0.0068(12)
N1 0.0166(14) 0.0205(15) 0.0186(15) 0.0021(12) -0.0041(12) -0.0073(12)
N3 0.0178(14) 0.0190(14) 0.0199(16) -0.0029(12) -0.0055(12) -0.0051(12)
C1 0.0166(16) 0.0195(17) 0.0143(17) -0.0005(13) -0.0030(13) -0.0070(13)
C3 0.0190(17) 0.0249(19) 0.0211(19) -0.0024(15) -0.0047(14) -0.0067(15)
C2 0.0199(17) 0.0248(18) 0.0218(19) -0.0016(15) -0.0066(14) -0.0064(15)
C9 0.0249(18) 0.0255(19) 0.026(2) 0.0051(16) -0.0063(15) -0.0140(15)
C10 0.053(3) 0.030(2) 0.055(3) -0.007(2) -0.013(2) -0.022(2)
C11 0.030(2) 0.050(3) 0.031(2) 0.007(2) -0.0019(18) -0.0214(19)
C8 0.0214(19) 0.044(2) 0.037(2) 0.0053(19) -0.0105(17) -0.0137(18)
C7 0.034(2) 0.029(2) 0.035(2) 0.0060(18) -0.0120(18) -0.0109(17)
C4 0.0194(18) 0.0259(19) 0.032(2) 0.0061(16) -0.0051(15) -0.0132(15)
C5 0.037(2) 0.045(3) 0.032(2) 0.006(2) 0.0048(18) -0.019(2)
C6 0.052(3) 0.031(2) 0.051(3) 0.002(2) -0.017(2) -0.023(2)
C12 0.0165(16) 0.0168(16) 0.0153(17) -0.0015(13) -0.0012(13) -0.0082(13)
C13 0.0168(16) 0.0174(17) 0.0187(18) 0.0009(14) -0.0024(13) -0.0073(13)
C14 0.0208(17) 0.0211(17) 0.0173(18) -0.0034(14) 0.0016(14) -0.0128(14)
C15 0.0174(16) 0.0235(18) 0.0143(17) 0.0000(14) -0.0021(13) -0.0100(14)
C16 0.0176(16) 0.0156(16) 0.0218(19) -0.0008(14) -0.0049(14) -0.0004(13)
C17 0.0187(16) 0.0194(17) 0.0167(18) -0.0041(14) 0.0009(13) -0.0094(14)
C18 0.0232(18) 0.0208(18) 0.024(2) -0.0076(15) -0.0038(15) -0.0059(15)
C19 0.030(2) 0.036(2) 0.037(2) -0.0192(19) -0.0058(18) 0.0007(18)
C20 0.0204(19) 0.044(3) 0.052(3) -0.019(2) 0.0025(18) -0.0061(18)
C21 0.057(3) 0.0165(19) 0.040(3) -0.0067(18) -0.012(2) -0.0041(18)
C22 0.0152(16) 0.0251(18) 0.0225(19) -0.0004(15) -0.0049(14) -0.0053(14)
C23 0.028(2) 0.043(2) 0.032(2) -0.0088(18) -0.0141(17) -0.0106(18)
C24 0.0224(19) 0.038(2) 0.029(2) -0.0062(17) -0.0037(16) -0.0104(17)
C25 0.029(2) 0.040(2) 0.029(2) 0.0084(18) -0.0139(17) -0.0136(18)
C26 0.0230(18) 0.0192(18) 0.028(2) -0.0057(15) -0.0042(15) -0.0058(14)
C27 0.051(3) 0.023(2) 0.041(3) 0.0005(18) -0.018(2) -0.0158(19)
C28 0.035(2) 0.0238(19) 0.029(2) -0.0061(16) -0.0075(17) -0.0143(16)
C29 0.027(2) 0.039(2) 0.044(3) -0.021(2) -0.0013(18) -0.0059(18)

loop_
_atom_type_symbol
_atom_type_description
_atom_type_scat_dispersion_real
_atom_type_scat_dispersion_imag
_atom_type_scat_source
C C 0.0033 0.0016 'International Tables Vol C Tables 4.2.6.8 and 6.1.1.4'
H H 0.0000 0.0000 'International Tables Vol C Tables 4.2.6.8 and 6.1.1.4'
N N 0.0061 0.0033 'International Tables Vol C Tables 4.2.6.8 and 6.1.1.4'
P P 0.1023 0.0942 'International Tables Vol C Tables 4.2.6.8 and 6.1.1.4'
I I -0.4742 1.8119 'International Tables Vol C Tables 4.2.6.8 and 6.1.1.4'

loop_
_geom_angle_atom_site_label_1
_geom_angle_atom_site_label_2
_geom_angle_atom_site_label_3
_geom_angle
_geom_angle_site_symmetry_1
_geom_angle_site_symmetry_3
_geom_angle_publ_flag
N3 P C1 103.00(14) . . ?
N3 P I 118.85(11) . . ?
C1 P I 84.71(11) . . ?
C1 N2 C3 108.7(3) . . ?
C1 N2 C9 124.6(3) . . ?
C3 N2 C9 126.6(3) . . ?
C1 N1 C2 109.5(3) . . ?
C1 N1 C4 124.1(3) . . ?
C2 N1 C4 126.3(3) . . ?
C12 N3 P 116.2(2) . . ?
N2 C1 N1 107.5(3) . . ?
N2 C1 P 133.3(2) . . ?
N1 C1 P 119.1(2) . . ?
C2 C3 N2 108.0(3) . . ?
C2 C3 C8 126.5(3) . . ?
N2 C3 C8 125.6(3) . . ?
C3 C2 N1 106.3(3) . . ?
C3 C2 C7 128.0(3) . . ?
N1 C2 C7 125.5(3) . . ?
N2 C9 C10 110.0(3) . . ?
N2 C9 C11 111.2(3) . . ?
C10 C9 C11 114.4(3) . . ?
N1 C4 C6 110.6(3) . . ?
N1 C4 C5 111.6(3) . . ?
C6 C4 C5 114.6(3) . . ?
C13 C12 C17 119.8(3) . . ?
C13 C12 N3 118.8(3) . . ?
C17 C12 N3 121.3(3) . . ?
C14 C13 C12 118.2(3) . . ?
C14 C13 C18 118.2(3) . . ?
C12 C13 C18 123.4(3) . . ?
C15 C14 C13 122.9(3) . . ?
C16 C15 C14 116.7(3) . . ?
C16 C15 C22 120.5(3) . . ?
C14 C15 C22 122.8(3) . . ?
C15 C16 C17 124.2(3) . . ?
C16 C17 C12 116.9(3) . . ?
C16 C17 C26 115.7(3) . . ?
C12 C17 C26 127.3(3) . . ?
C20 C18 C19 106.8(3) . . ?
C20 C18 C21 109.7(3) . . ?
C19 C18 C21 105.7(3) . . ?
C20 C18 C13 109.1(3) . . ?
C19 C18 C13 111.3(3) . . ?
C21 C18 C13 113.9(3) . . ?
C23 C22 C25 108.0(3) . . ?
C23 C22 C15 111.9(3) . . ?
C25 C22 C15 109.9(3) . . ?
C23 C22 C24 108.7(3) . . ?
C25 C22 C24 109.3(3) . . ?
C15 C22 C24 109.0(3) . . ?
C29 C26 C28 108.6(3) . . ?
C29 C26 C17 110.0(3) . . ?
C28 C26 C17 115.9(3) . . ?
C29 C26 C27 109.0(3) . . ?
C28 C26 C27 105.4(3) . . ?
C17 C26 C27 107.6(3) . . ?

loop_
_geom_bond_atom_site_label_1
_geom_bond_atom_site_label_2
_geom_bond_distance
_geom_bond_site_symmetry_2
_geom_bond_publ_flag
I P 2.9069(10) . ?
P N3 1.574(3) . ?
P C1 1.874(3) . ?
N2 C1 1.340(4) . ?
N2 C3 1.391(4) . ?
N2 C9 1.492(4) . ?
N1 C1 1.347(4) . ?
N1 C2 1.392(4) . ?
N1 C4 1.493(4) . ?
N3 C12 1.435(4) . ?
C3 C2 1.347(5) . ?
C3 C8 1.504(5) . ?
C2 C7 1.492(5) . ?
C9 C10 1.518(6) . ?
C9 C11 1.520(5) . ?
C4 C6 1.510(6) . ?
C4 C5 1.517(6) . ?
C12 C13 1.419(5) . ?
C12 C17 1.419(4) . ?
C13 C14 1.394(4) . ?
C13 C18 1.551(5) . ?
C14 C15 1.391(5) . ?
C15 C16 1.379(5) . ?
C15 C22 1.542(4) . ?
C16 C17 1.400(4) . ?
C17 C26 1.543(5) . ?
C18 C20 1.528(5) . ?
C18 C19 1.538(5) . ?
C18 C21 1.540(5) . ?
C22 C23 1.525(5) . ?
C22 C25 1.537(5) . ?
C22 C24 1.543(5) . ?
C26 C29 1.529(5) . ?
C26 C28 1.536(5) . ?
C26 C27 1.549(5) . ?

loop_
_geom_torsion_atom_site_label_1
_geom_torsion_atom_site_label_2
_geom_torsion_atom_site_label_3
_geom_torsion_atom_site_label_4
_geom_torsion
_geom_torsion_site_symmetry_1
_geom_torsion_site_symmetry_2
_geom_torsion_site_symmetry_3
_geom_torsion_site_symmetry_4
_geom_torsion_publ_flag
C1 P N3 C12 -166.6(2) . . . . ?
I P N3 C12 102.3(2) . . . . ?
C3 N2 C1 N1 0.7(4) . . . . ?
C9 N2 C1 N1 177.6(3) . . . . ?
C3 N2 C1 P 177.5(3) . . . . ?
C9 N2 C1 P -5.5(5) . . . . ?
C2 N1 C1 N2 0.1(4) . . . . ?
C4 N1 C1 N2 -175.2(3) . . . . ?
C2 N1 C1 P -177.3(2) . . . . ?
C4 N1 C1 P 7.4(5) . . . . ?
N3 P C1 N2 -20.0(4) . . . . ?
I P C1 N2 98.4(3) . . . . ?
N3 P C1 N1 156.5(3) . . . . ?
I P C1 N1 -85.1(3) . . . . ?
C1 N2 C3 C2 -1.2(4) . . . . ?
C9 N2 C3 C2 -178.1(3) . . . . ?
C1 N2 C3 C8 179.5(4) . . . . ?
C9 N2 C3 C8 2.6(6) . . . . ?
N2 C3 C2 N1 1.2(4) . . . . ?
C8 C3 C2 N1 -179.5(4) . . . . ?
N2 C3 C2 C7 -174.3(4) . . . . ?
C8 C3 C2 C7 5.0(7) . . . . ?
C1 N1 C2 C3 -0.9(4) . . . . ?
C4 N1 C2 C3 174.3(3) . . . . ?
C1 N1 C2 C7 174.8(4) . . . . ?
C4 N1 C2 C7 -10.0(6) . . . . ?
C1 N2 C9 C10 -105.9(4) . . . . ?
C3 N2 C9 C10 70.5(4) . . . . ?
C1 N2 C9 C11 126.3(4) . . . . ?
C3 N2 C9 C11 -57.2(5) . . . . ?
C1 N1 C4 C6 -109.5(4) . . . . ?
C2 N1 C4 C6 76.0(4) . . . . ?
C1 N1 C4 C5 121.8(4) . . . . ?
C2 N1 C4 C5 -52.8(5) . . . . ?
P N3 C12 C13 85.8(3) . . . . ?
P N3 C12 C17 -94.5(3) . . . . ?
C17 C12 C13 C14 10.6(5) . . . . ?
N3 C12 C13 C14 -169.7(3) . . . . ?
C17 C12 C13 C18 -164.8(3) . . . . ?
N3 C12 C13 C18 14.9(5) . . . . ?
C12 C13 C14 C15 -1.9(5) . . . . ?
C18 C13 C14 C15 173.7(3) . . . . ?
C13 C14 C15 C16 -5.1(5) . . . . ?
C13 C14 C15 C22 176.6(3) . . . . ?
C14 C15 C16 C17 3.8(5) . . . . ?
C22 C15 C16 C17 -177.9(3) . . . . ?
C15 C16 C17 C12 4.6(5) . . . . ?
C15 C16 C17 C26 -173.6(3) . . . . ?
C13 C12 C17 C16 -11.7(5) . . . . ?
N3 C12 C17 C16 168.6(3) . . . . ?
C13 C12 C17 C26 166.1(3) . . . . ?
N3 C12 C17 C26 -13.6(5) . . . . ?
C14 C13 C18 C20 -124.3(3) . . . . ?
C12 C13 C18 C20 51.1(4) . . . . ?
C14 C13 C18 C19 -6.6(4) . . . . ?
C12 C13 C18 C19 168.7(3) . . . . ?
C14 C13 C18 C21 112.7(4) . . . . ?
C12 C13 C18 C21 -71.9(4) . . . . ?
C16 C15 C22 C23 -179.7(3) . . . . ?
C14 C15 C22 C23 -1.5(5) . . . . ?
C16 C15 C22 C25 -59.7(4) . . . . ?
C14 C15 C22 C25 118.5(4) . . . . ?
C16 C15 C22 C24 60.1(4) . . . . ?
C14 C15 C22 C24 -121.7(4) . . . . ?
C16 C17 C26 C29 -67.3(4) . . . . ?
C12 C17 C26 C29 114.8(4) . . . . ?
C16 C17 C26 C28 169.0(3) . . . . ?
C12 C17 C26 C28 -8.9(5) . . . . ?
C16 C17 C26 C27 51.4(4) . . . . ?
C12 C17 C26 C27 -126.5(4) . . . . ?

loop_
_cod_related_entry_id
_cod_related_entry_database
_cod_related_entry_code
1 ChemSpider 30660904
